data_8106116
loop_
_publ_author_name
'Kim, Kang-Woo'
'Heo, Man-Young'

_publ_section_title
;
 Crystal structure of bis(N,N,N-trimethylbutanaminium)
 poly[heptaselenidotristannate(IV)], C14H36N2Se7Sn3
;
_journal_issue 2
_journal_name_full 'Zeitschrift f\"ur Kristallographie - New Crystal Structures'
_journal_page_first 255
_journal_page_last 257
_journal_paper_doi 10.1515/ncrs-2017-0255
_journal_volume 233
_journal_year 2018
_chemical_formula_sum 'C14 H36 N2 Se7 Sn3'
_chemical_formula_weight 1141.24
_space_group_crystal_system monoclinic
_space_group_IT_number 15
_space_group_name_Hall '-C 2yc'
_space_group_name_H-M_alt 'C 1 2/c 1'
_atom_sites_solution_hydrogens geom
_cell_angle_alpha 90
_cell_angle_beta 114.565(7)
_cell_angle_gamma 90
_cell_formula_units_Z 8
_cell_length_a 23.950(4)
_cell_length_b 13.760(2)
_cell_length_c 20.011(3)
_cell_measurement_reflns_used 9881
_cell_measurement_temperature 223(2)
_cell_measurement_theta_max 28.35
_cell_measurement_theta_min 2.24
_cell_volume 5997.8(16)
_computing_cell_refinement 'Bruker SAINT'
_computing_data_collection 'Bruker APEX2'
_computing_data_reduction 'Bruker SAINT'
_computing_molecular_graphics 'Diamond 4.3'
_computing_publication_material 'WinGX (Farrugia, 2012)'
_computing_structure_refinement 'SHELXL-2013 (Sheldrick, 2013)'
_computing_structure_solution 'SHELXS-2013 (Sheldrick, 2013)'
_diffrn_ambient_temperature 223(2)
_diffrn_measured_fraction_theta_full 0.999
_diffrn_measured_fraction_theta_max 0.994
_diffrn_measurement_device_type 'PHOTON 100 CMOS'
_diffrn_measurement_method '\f and \w scans'
_diffrn_radiation_type MoK\a
_diffrn_radiation_wavelength 0.71073
_diffrn_reflns_av_R_equivalents 0.0958
_diffrn_reflns_av_unetI/netI 0.0419
_diffrn_reflns_Laue_measured_fraction_full 0.999
_diffrn_reflns_Laue_measured_fraction_max 0.994
_diffrn_reflns_limit_h_max 32
_diffrn_reflns_limit_h_min -32
_diffrn_reflns_limit_k_max 18
_diffrn_reflns_limit_k_min -18
_diffrn_reflns_limit_l_max 26
_diffrn_reflns_limit_l_min -26
_diffrn_reflns_number 94011
_diffrn_reflns_point_group_measured_fraction_full 0.999
_diffrn_reflns_point_group_measured_fraction_max 0.994
_diffrn_reflns_theta_full 25.242
_diffrn_reflns_theta_max 28.484
_diffrn_reflns_theta_min 2.238
_diffrn_source 'sealed tube'
_exptl_absorpt_coefficient_mu 10.980
_exptl_absorpt_correction_T_max 0.7457
_exptl_absorpt_correction_T_min 0.4180
_exptl_absorpt_correction_type multi-scan
_exptl_absorpt_process_details '(SADABS; Bruker, 2014)'
_exptl_crystal_colour orange
_exptl_crystal_density_diffrn 2.528
_exptl_crystal_description plate
_exptl_crystal_F_000 4176
_exptl_crystal_size_max 0.18
_exptl_crystal_size_mid 0.13
_exptl_crystal_size_min 0.07
_refine_diff_density_max 1.789
_refine_diff_density_min -1.585
_refine_diff_density_rms 0.293
_refine_ls_extinction_coef 0.000016(10)
_refine_ls_extinction_expression Fc^*^=kFc[1+0.001xFc^2^\l^3^/sin(2\q)]^-1/4^
_refine_ls_extinction_method SHELXL
_refine_ls_goodness_of_fit_ref 1.095
_refine_ls_hydrogen_treatment noref
_refine_ls_matrix_type full
_refine_ls_number_parameters 236
_refine_ls_number_reflns 7553
_refine_ls_number_restraints 1
_refine_ls_restrained_S_all 1.095
_refine_ls_R_factor_all 0.0683
_refine_ls_R_factor_gt 0.0546
_refine_ls_shift/su_max 0.000
_refine_ls_shift/su_mean 0.000
_refine_ls_structure_factor_coef Fsqd
_refine_ls_weighting_details 'w=1/[\s^2^(Fo^2^)+(0.0205P)^2^+432.3585P] where P=(Fo^2^+2Fc^2^)/3'
_refine_ls_weighting_scheme calc
_refine_ls_wR_factor_gt 0.1342
_refine_ls_wR_factor_ref 0.1393
_reflns_Friedel_coverage 0.000
_reflns_Friedel_fraction_full .
_reflns_Friedel_fraction_max .
_reflns_number_gt 6259
_reflns_number_total 7553
_reflns_threshold_expression 'I > 2\s(I)'
_cod_data_source_file suppl_ncrs-2017-0255_suppl.cif
_cod_data_source_block 1
_cod_original_cell_volume 5997.9(17)
_cod_original_sg_symbol_H-M 'C 2/c'
_cod_database_code 8106116
_shelx_space_group_comment
;
The symmetry employed for this shelxl refinement is uniquely defined
by the following loop, which should always be used as a source of
symmetry information in preference to the above space-group names.
They are only intended as comments.
;
_shelxl_version_number 2013-4

loop_
_space_group_symop_operation_xyz
'x, y, z'
'-x, y, -z+1/2'
'x+1/2, y+1/2, z'
'-x+1/2, y+1/2, -z+1/2'
'-x, -y, -z'
'x, -y, z-1/2'
'-x+1/2, -y+1/2, -z'
'x+1/2, -y+1/2, z-1/2'

loop_
_atom_site_label
_atom_site_type_symbol
_atom_site_fract_x
_atom_site_fract_y
_atom_site_fract_z
_atom_site_U_iso_or_equiv
_atom_site_adp_type
_atom_site_occupancy
_atom_site_site_symmetry_order
_atom_site_calc_flag
_atom_site_refinement_flags_posn
_atom_site_refinement_flags_adp
_atom_site_refinement_flags_occupancy
_atom_site_disorder_assembly
_atom_site_disorder_group
Sn1 Sn 0.07732(3) 0.44017(5) 0.25203(4) 0.02088(16) Uani 1 1 d . . . . .
Sn2 Sn 0.22342(3) 0.34304(5) 0.25175(4) 0.02169(16) Uani 1 1 d . . . . .
Sn3 Sn 0.20014(3) 0.61360(5) 0.25293(4) 0.02124(16) Uani 1 1 d . . . . .
Se1 Se 0.13440(4) 0.46558(7) 0.15885(5) 0.0206(2) Uani 1 1 d . . . . .
Se2 Se 0.14803(5) 0.29472(8) 0.30691(7) 0.0286(2) Uani 1 1 d . . . . .
Se3 Se 0.12061(5) 0.60685(8) 0.30734(6) 0.0260(2) Uani 1 1 d . . . . .
Se4 Se 0.28886(5) 0.49279(8) 0.30943(6) 0.0275(2) Uani 1 1 d . . . . .
Se5 Se 0.02808(5) 0.42388(9) 0.35090(6) 0.0277(2) Uani 1 1 d . . . . .
Se6 Se 0.31088(5) 0.22705(8) 0.35065(6) 0.0274(2) Uani 1 1 d . . . . .
Se7 Se 0.23250(5) 0.24958(8) 0.14841(6) 0.0277(2) Uani 1 1 d . . . . .
N1 N 0.2429(5) 0.0233(9) 0.4744(6) 0.043(3) Uani 1 1 d . . . . .
N2 N -0.0209(5) 0.7069(8) 0.0458(6) 0.038(2) Uani 1 1 d . . . . .
C1 C 0.2309(9) -0.0632(17) 0.5111(10) 0.076(6) Uani 1 1 d . . . . .
H1A H 0.2413 -0.1212 0.4920 0.115 Uiso 1 1 calc . U . . .
H1B H 0.1883 -0.0650 0.5019 0.115 Uiso 1 1 calc . U . . .
H1C H 0.2555 -0.0594 0.5630 0.115 Uiso 1 1 calc . U . . .
C2 C 0.3091(7) 0.0229(18) 0.4888(11) 0.083(7) Uani 1 1 d . . . . .
H2A H 0.3187 -0.0363 0.4705 0.124 Uiso 1 1 calc . U . . .
H2B H 0.3337 0.0274 0.5408 0.124 Uiso 1 1 calc . U . . .
H2C H 0.3177 0.0773 0.4646 0.124 Uiso 1 1 calc . U . . .
C3 C 0.2271(11) 0.1131(17) 0.5032(13) 0.092(7) Uani 1 1 d . . . . .
H3A H 0.1842 0.1126 0.4927 0.138 Uiso 1 1 calc . U . . .
H3B H 0.2361 0.1685 0.4802 0.138 Uiso 1 1 calc . U . . .
H3C H 0.2508 0.1165 0.5553 0.138 Uiso 1 1 calc . U . . .
C4 C 0.2051(7) 0.0157(12) 0.3913(8) 0.051(4) Uani 1 1 d . . . . .
H4A H 0.2180 0.0669 0.3675 0.061 Uiso 1 1 calc . U . . .
H4B H 0.2142 -0.0460 0.3746 0.061 Uiso 1 1 calc . U . . .
C5 C 0.1383(10) 0.023(2) 0.3677(13) 0.100(8) Uani 1 1 d . . . . .
H5A H 0.1269 -0.0211 0.3977 0.120 Uiso 1 1 calc . U . . .
H5B H 0.1291 0.0883 0.3782 0.120 Uiso 1 1 calc . U . . .
C6 C 0.0999(10) 0.002(2) 0.2921(12) 0.093(7) Uani 1 1 d . U . . .
H6A H 0.1179 0.0307 0.2613 0.112 Uiso 1 1 calc . U . . .
H6B H 0.0599 0.0320 0.2790 0.112 Uiso 1 1 calc . U . . .
C7 C 0.0919(14) -0.107(3) 0.278(2) 0.163(16) Uani 1 1 d . U . . .
H7A H 0.0684 -0.1189 0.2265 0.244 Uiso 1 1 calc . U . . .
H7B H 0.0710 -0.1346 0.3053 0.244 Uiso 1 1 calc . U . . .
H7C H 0.1316 -0.1373 0.2932 0.244 Uiso 1 1 calc . U . . .
C8 C 0.0091(9) 0.6204(13) 0.0300(10) 0.067(5) Uani 1 1 d . . . . .
H8A H 0.0515 0.6346 0.0424 0.100 Uiso 1 1 calc . U . . .
H8B H -0.0112 0.6046 -0.0212 0.100 Uiso 1 1 calc . U . . .
H8C H 0.0062 0.5663 0.0587 0.100 Uiso 1 1 calc . U . . .
C9 C 0.0129(8) 0.7269(16) 0.1266(10) 0.072(6) Uani 1 1 d . . . . .
H9A H 0.0556 0.7374 0.1382 0.109 Uiso 1 1 calc . U . . .
H9B H 0.0087 0.6723 0.1540 0.109 Uiso 1 1 calc . U . . .
H9C H -0.0039 0.7838 0.1391 0.109 Uiso 1 1 calc . U . . .
C10 C -0.0856(8) 0.6894(17) 0.0285(10) 0.073(6) Uani 1 1 d . . . . .
H10A H -0.1032 0.7467 0.0393 0.110 Uiso 1 1 calc . U . . .
H10B H -0.0891 0.6361 0.0574 0.110 Uiso 1 1 calc . U . . .
H10C H -0.1070 0.6740 -0.0228 0.110 Uiso 1 1 calc . U . . .
C11 C -0.0089(11) 0.7934(15) 0.0072(14) 0.093(8) Uani 1 1 d . . . . .
H11A H -0.0179 0.8523 0.0276 0.112 Uiso 1 1 calc . U . . .
H11B H 0.0344 0.7946 0.0173 0.112 Uiso 1 1 calc . U . . .
C12 C -0.0446(12) 0.7937(16) -0.0716(13) 0.090(7) Uani 1 1 d . . . . .
H12A H -0.0842 0.8231 -0.0824 0.108 Uiso 1 1 calc . U . . .
H12B H -0.0517 0.7271 -0.0890 0.108 Uiso 1 1 calc . U . . .
C13 C -0.008(3) 0.858(3) -0.121(2) 0.21(2) Uani 1 1 d . . . . .
H13A H 0.0330 0.8355 -0.1089 0.252 Uiso 1 1 calc . U . . .
H13B H -0.0325 0.8565 -0.1736 0.252 Uiso 1 1 calc . U . . .
C14 C -0.010(3) 0.940(3) -0.093(2) 0.24(3) Uani 1 1 d . . . . .
H14A H 0.0065 0.9881 -0.1150 0.354 Uiso 1 1 calc . U . . .
H14B H 0.0147 0.9377 -0.0412 0.354 Uiso 1 1 calc . U . . .
H14C H -0.0513 0.9559 -0.1026 0.354 Uiso 1 1 calc . U . . .

loop_
_atom_site_aniso_label
_atom_site_aniso_U_11
_atom_site_aniso_U_22
_atom_site_aniso_U_33
_atom_site_aniso_U_23
_atom_site_aniso_U_13
_atom_site_aniso_U_12
Sn1 0.0160(3) 0.0213(3) 0.0277(4) 0.0012(3) 0.0114(3) 0.0010(2)
Sn2 0.0214(3) 0.0179(3) 0.0291(4) -0.0015(3) 0.0138(3) 0.0025(2)
Sn3 0.0216(3) 0.0170(3) 0.0290(4) 0.0012(3) 0.0145(3) -0.0013(2)
Se1 0.0203(4) 0.0210(5) 0.0229(5) 0.0002(4) 0.0112(4) 0.0005(4)
Se2 0.0276(5) 0.0254(5) 0.0389(6) 0.0110(5) 0.0198(5) 0.0059(4)
Se3 0.0279(5) 0.0241(5) 0.0334(6) -0.0060(4) 0.0202(5) -0.0046(4)
Se4 0.0202(5) 0.0237(5) 0.0359(6) -0.0028(4) 0.0089(4) 0.0000(4)
Se5 0.0194(5) 0.0420(6) 0.0247(5) 0.0030(5) 0.0121(4) -0.0007(4)
Se6 0.0294(5) 0.0265(5) 0.0249(5) -0.0010(4) 0.0097(4) 0.0094(4)
Se7 0.0352(6) 0.0239(5) 0.0241(5) 0.0007(4) 0.0124(4) 0.0096(4)
N1 0.045(6) 0.058(7) 0.027(5) 0.000(5) 0.015(5) -0.002(5)
N2 0.033(5) 0.043(6) 0.036(6) -0.001(5) 0.011(4) -0.002(5)
C1 0.067(11) 0.105(17) 0.055(11) 0.011(11) 0.024(9) -0.016(11)
C2 0.036(8) 0.133(19) 0.075(12) 0.046(13) 0.020(8) -0.001(10)
C3 0.094(15) 0.088(16) 0.091(16) -0.052(13) 0.035(13) 0.001(12)
C4 0.061(9) 0.056(9) 0.034(7) 0.008(6) 0.018(7) 0.012(7)
C5 0.060(12) 0.13(2) 0.082(15) 0.040(15) 0.005(11) -0.008(13)
C6 0.068(13) 0.122(17) 0.068(13) -0.001(13) 0.008(10) -0.028(13)
C7 0.11(2) 0.14(2) 0.19(3) -0.10(3) 0.01(2) -0.03(2)
C8 0.091(13) 0.056(10) 0.061(11) -0.007(8) 0.040(10) 0.016(9)
C9 0.060(10) 0.095(15) 0.051(10) -0.026(10) 0.011(8) 0.016(10)
C10 0.050(9) 0.109(17) 0.065(11) -0.011(11) 0.028(9) -0.009(10)
C11 0.097(16) 0.060(13) 0.095(16) 0.032(12) 0.013(13) -0.012(11)
C12 0.117(19) 0.061(13) 0.083(15) 0.023(11) 0.033(14) -0.007(12)
C13 0.36(7) 0.16(4) 0.15(3) 0.02(3) 0.15(4) 0.13(4)
C14 0.43(8) 0.16(4) 0.15(4) 0.03(3) 0.15(5) 0.09(5)

loop_
_atom_type_symbol
_atom_type_description
_atom_type_scat_dispersion_real
_atom_type_scat_dispersion_imag
_atom_type_scat_source
C C 0.0033 0.0016 'International Tables Vol C Tables 4.2.6.8 and 6.1.1.4'
H H 0.0000 0.0000 'International Tables Vol C Tables 4.2.6.8 and 6.1.1.4'
N N 0.0061 0.0033 'International Tables Vol C Tables 4.2.6.8 and 6.1.1.4'
Se Se -0.0929 2.2259 'International Tables Vol C Tables 4.2.6.8 and 6.1.1.4'
Sn Sn -0.6537 1.4246 'International Tables Vol C Tables 4.2.6.8 and 6.1.1.4'

loop_
_geom_angle_atom_site_label_1
_geom_angle_atom_site_label_2
_geom_angle_atom_site_label_3
_geom_angle
_geom_angle_site_symmetry_1
_geom_angle_site_symmetry_3
Se5 Sn1 Se2 122.79(5) 2 .
Se5 Sn1 Se3 121.29(5) 2 .
Se2 Sn1 Se3 115.92(5) . .
Se5 Sn1 Se5 89.84(4) 2 .
Se2 Sn1 Se5 91.91(4) . .
Se3 Sn1 Se5 88.82(4) . .
Se5 Sn1 Se1 93.93(4) 2 .
Se2 Sn1 Se1 87.92(4) . .
Se3 Sn1 Se1 87.33(4) . .
Se5 Sn1 Se1 175.63(4) . .
Se7 Sn2 Se4 122.42(5) . .
Se7 Sn2 Se2 122.49(5) . .
Se4 Sn2 Se2 115.08(5) . .
Se7 Sn2 Se6 89.69(4) . .
Se4 Sn2 Se6 90.13(4) . .
Se2 Sn2 Se6 90.10(4) . .
Se7 Sn2 Se1 93.74(4) . .
Se4 Sn2 Se1 88.19(4) . .
Se2 Sn2 Se1 87.89(4) . .
Se6 Sn2 Se1 176.56(4) . .
Se6 Sn3 Se3 122.05(5) 4 .
Se6 Sn3 Se4 123.33(5) 4 .
Se3 Sn3 Se4 114.60(5) . .
Se6 Sn3 Se7 89.92(4) 4 4
Se3 Sn3 Se7 92.18(4) . 4
Se4 Sn3 Se7 89.61(4) . 4
Se6 Sn3 Se1 93.48(4) 4 .
Se3 Sn3 Se1 87.09(4) . .
Se4 Sn3 Se1 87.46(4) . .
Se7 Sn3 Se1 176.37(4) 4 .
Sn2 Se1 Sn1 85.87(4) . .
Sn2 Se1 Sn3 85.96(4) . .
Sn1 Se1 Sn3 86.29(4) . .
Sn1 Se2 Sn2 94.09(4) . .
Sn3 Se3 Sn1 95.02(4) . .
Sn2 Se4 Sn3 94.79(4) . .
Sn1 Se5 Sn1 89.31(4) 2 .
Sn3 Se6 Sn2 88.81(4) 4_545 .
Sn2 Se7 Sn3 89.01(4) . 4_545
C3 N1 C1 110.1(15) . .
C3 N1 C2 110.6(16) . .
C1 N1 C2 108.0(14) . .
C3 N1 C4 110.4(14) . .
C1 N1 C4 109.5(13) . .
C2 N1 C4 108.2(12) . .
C10 N2 C8 112.0(14) . .
C10 N2 C9 109.3(13) . .
C8 N2 C9 106.4(12) . .
C10 N2 C11 114.6(15) . .
C8 N2 C11 108.1(14) . .
C9 N2 C11 105.9(15) . .
C5 C4 N1 114.7(15) . .
C6 C5 C4 118(2) . .
C5 C6 C7 111(2) . .
C12 C11 N2 114.1(18) . .
C11 C12 C13 114(2) . .
C14 C13 C12 95(4) . .

loop_
_geom_bond_atom_site_label_1
_geom_bond_atom_site_label_2
_geom_bond_distance
_geom_bond_site_symmetry_2
Sn1 Se5 2.5184(13) 2
Sn1 Se2 2.5560(13) .
Sn1 Se3 2.5702(13) .
Sn1 Se5 2.7010(13) .
Sn1 Se1 2.7545(12) .
Sn2 Se7 2.5203(13) .
Sn2 Se4 2.5554(13) .
Sn2 Se2 2.5647(13) .
Sn2 Se6 2.7212(13) .
Sn2 Se1 2.7477(12) .
Sn3 Se6 2.5195(13) 4
Sn3 Se3 2.5587(12) .
Sn3 Se4 2.5610(13) .
Sn3 Se7 2.7118(13) 4
Sn3 Se1 2.7762(12) .
Se5 Sn1 2.5184(13) 2
Se6 Sn3 2.5195(13) 4_545
Se7 Sn3 2.7117(13) 4_545
N1 C3 1.48(2) .
N1 C1 1.49(2) .
N1 C2 1.490(19) .
N1 C4 1.530(17) .
N2 C10 1.460(19) .
N2 C8 1.490(19) .
N2 C9 1.501(19) .
N2 C11 1.51(2) .
C4 C5 1.47(3) .
C5 C6 1.43(3) .
C6 C7 1.53(4) .
C11 C12 1.45(3) .
C12 C13 1.79(5) .
C13 C14 1.26(5) .
